data_7236265
loop_
_publ_author_name
'Gong, Chunhua'
'Zeng, Xianghua'
'Zhu, Chengfeng'
'Shu, Jiahui'
'Xiao, Pingxiu'
'Xu, Hao'
'Liu, Lichun'
'Zhang, Junyong'
'Zeng, Qingdao'
'Xie, Jingli'

_publ_section_title
;
 A series of organic--inorganic hybrid materials consisting of flexible
 organic amine modified polyoxomolybdates: synthesis, structures and
 properties
;
_journal_issue 108
_journal_name_full 'RSC Advances'
_journal_page_first 106248
_journal_paper_doi 10.1039/C6RA21603J
_journal_volume 6
_journal_year 2016
_chemical_formula_moiety 'C36 H40 Mo8 N8 Ni2 O28'
_chemical_formula_sum 'C36 H40 Mo8 N8 Ni2 O28'
_chemical_formula_weight 1917.59
_space_group_crystal_system monoclinic
_space_group_IT_number 14
_space_group_name_Hall '-P 2yn'
_space_group_name_H-M_alt 'P 1 21/n 1'
_symmetry_Int_Tables_number 14
_atom_sites_solution_primary direct
_audit_creation_date 2016-10-20
_audit_creation_method
;
Olex2 1.2-alpha
(compiled 2016.10.10 svn.r3347 for OlexSys, GUI svn.r5252)
;
_audit_update_record
;
2016-10-21 deposited with the CCDC.
2016-11-02 downloaded from the CCDC.
;
_cell_angle_alpha 90
_cell_angle_beta 110.489(4)
_cell_angle_gamma 90
_cell_formula_units_Z 2
_cell_length_a 12.2553(4)
_cell_length_b 15.3666(4)
_cell_length_c 15.4604(5)
_cell_measurement_reflns_used 3686
_cell_measurement_temperature 296(2)
_cell_measurement_theta_max 28.7770
_cell_measurement_theta_min 3.2300
_cell_volume 2727.35(16)
_computing_cell_refinement
;
CrysAlisPro, Agilent Technologies,
Version 1.171.37.35 (release 13-08-2014 CrysAlis171 .NET)
(compiled Aug 13 2014,18:06:01)
;
_computing_data_collection
;
CrysAlisPro, Agilent Technologies,
Version 1.171.37.35 (release 13-08-2014 CrysAlis171 .NET)
(compiled Aug 13 2014,18:06:01)
;
_computing_data_reduction
;
CrysAlisPro, Agilent Technologies,
Version 1.171.37.35 (release 13-08-2014 CrysAlis171 .NET)
(compiled Aug 13 2014,18:06:01)
;
_computing_molecular_graphics 'Olex2 (Dolomanov et al., 2009)'
_computing_publication_material 'Olex2 (Dolomanov et al., 2009)'
_computing_structure_refinement 'olex2.refine (Bourhis et al., 2015)'
_computing_structure_solution 'ShelXS (Sheldrick, 2008)'
_diffrn_ambient_temperature 296(2)
_diffrn_detector 'CCD plate'
_diffrn_detector_area_resol_mean 16.0802
_diffrn_detector_type Eos
_diffrn_measured_fraction_theta_full 0.9988
_diffrn_measured_fraction_theta_max 0.9988
_diffrn_measurement_details
;
#__ type_ start__ end____ width___ exp.time_
  1 omega   22.00   48.35   0.8500    7.5000
omega____ theta____ kappa____ phi______ frames
    -       18.4428   57.0000  -90.0000 31

#__ type_ start__ end____ width___ exp.time_
  2 omega    2.00   78.50   0.8500    7.5000
omega____ theta____ kappa____ phi______ frames
    -       18.4428   57.0000 -180.0000 90

#__ type_ start__ end____ width___ exp.time_
  3 omega  -12.00   21.15   0.8500    7.5000
omega____ theta____ kappa____ phi______ frames
    -       18.4428   83.0000 -103.8659 39

#__ type_ start__ end____ width___ exp.time_
  4 omega  -49.00   45.35   0.8500    7.5000
omega____ theta____ kappa____ phi______ frames
    -       18.4428  -77.0000   30.0000 111
;
_diffrn_measurement_device 'four-circle diffractometer'
_diffrn_measurement_device_type 'Xcalibur, Eos, Gemini'
_diffrn_measurement_method '\w scans'
_diffrn_orient_matrix_UB_11 0.0164884000
_diffrn_orient_matrix_UB_12 -0.0334794000
_diffrn_orient_matrix_UB_13 0.0337018000
_diffrn_orient_matrix_UB_21 0.0303185000
_diffrn_orient_matrix_UB_22 0.0309032000
_diffrn_orient_matrix_UB_23 0.0339920000
_diffrn_orient_matrix_UB_31 -0.0512317000
_diffrn_orient_matrix_UB_32 0.0075007000
_diffrn_orient_matrix_UB_33 0.0103118000
_diffrn_radiation_monochromator graphite
_diffrn_radiation_probe x-ray
_diffrn_radiation_type 'Mo K\a'
_diffrn_radiation_wavelength 0.71073
_diffrn_reflns_av_R_equivalents 0.0273
_diffrn_reflns_av_unetI/netI 0.0472
_diffrn_reflns_limit_h_max 16
_diffrn_reflns_limit_h_min -15
_diffrn_reflns_limit_k_max 10
_diffrn_reflns_limit_k_min -20
_diffrn_reflns_limit_l_max 19
_diffrn_reflns_limit_l_min -15
_diffrn_reflns_number 12597
_diffrn_reflns_theta_full 24.9976
_diffrn_reflns_theta_max 25.00
_diffrn_reflns_theta_min 2.81
_diffrn_source 'Enhance (Mo) X-ray Source'
_exptl_absorpt_coefficient_mu 2.540
_exptl_absorpt_correction_T_max 1.00000
_exptl_absorpt_correction_T_min 0.96672
_exptl_absorpt_correction_type multi-scan
_exptl_absorpt_process_details
;
CrysAlisPro, Agilent Technologies,
Version 1.171.37.35 (release 13-08-2014 CrysAlis171 .NET)
(compiled Aug 13 2014,18:06:01)
Empirical absorption correction using spherical harmonics,
 implemented in SCALE3 ABSPACK scaling algorithm.
;
_exptl_crystal_colour yellow
_exptl_crystal_density_diffrn 2.3349
_exptl_crystal_description block
_exptl_crystal_F_000 1830.6232
_exptl_crystal_size_max 0.15
_exptl_crystal_size_mid 0.13
_exptl_crystal_size_min 0.10
_refine_diff_density_max 1.6401
_refine_diff_density_min -0.6510
_refine_diff_density_rms 0.1465
_refine_ls_d_res_high 0.8409
_refine_ls_d_res_low 7.2412
_refine_ls_goodness_of_fit_ref 1.0559
_refine_ls_hydrogen_treatment mixed
_refine_ls_matrix_type full
_refine_ls_number_constraints 36
_refine_ls_number_parameters 369
_refine_ls_number_reflns 4794
_refine_ls_number_restraints 0
_refine_ls_restrained_S_all 1.0559
_refine_ls_R_factor_all 0.0394
_refine_ls_R_factor_gt 0.0292
_refine_ls_shift/su_max 0.0002
_refine_ls_shift/su_mean 0.0000
_refine_ls_structure_factor_coef Fsqd
_refine_ls_weighting_details 'w=1/[\s^2^(Fo^2^)+(0.0265P)^2^+2.1735P] where P=(Fo^2^+2Fc^2^)/3'
_refine_ls_weighting_scheme calc
_refine_ls_wR_factor_gt 0.0634
_refine_ls_wR_factor_ref 0.0692
_reflns_Friedel_coverage 0.0
_reflns_limit_h_max 9
_reflns_limit_h_min -14
_reflns_limit_k_max 18
_reflns_limit_k_min 0
_reflns_limit_l_max 18
_reflns_limit_l_min -8
_reflns_number_gt 3996
_reflns_number_total 4794
_reflns_threshold_expression I>=2u(I)
_cod_data_source_file c6ra21603j2.cif
_cod_data_source_block 4
_cod_original_cell_volume 2727.36(15)
_cod_database_code 7236265
_chemical_oxdiff_formula 'Ni1 C18 N4 H18 N2 Mo7 O24'
_reflns_odcompleteness_completeness 99.83
_reflns_odcompleteness_iscentric 1
_reflns_odcompleteness_theta 26.32
_olex2_refinement_description
;
1. Fixed Uiso
 At 1.2 times of:
  All C(H) groups, All C(H,H) groups, All O(H,H) groups
2.a Riding coordinates:
 O1W(H1Wa,H1Wb)
2.b Secondary CH2 refined with riding coordinates:
 C6(H6a,H6b), C12(H12a,H12b), C18(H18a,H18b)
2.c Aromatic/amide H refined with riding coordinates:
 C1(H1), C16(H16), C2(H2), C4(H4), C7(H7), C13(H13), C3(H3), C14(H14), C8(H8),
 C9(H9), C15(H15), C10(H10)
;
_olex2_submission_special_instructions 'No special instructions were received'

loop_
_space_group_symop_id
_space_group_symop_operation_xyz
1 x,y,z
2 -x+1/2,y+1/2,-z+1/2
3 -x,-y,-z
4 x-1/2,-y-1/2,z-1/2

loop_
_atom_site_label
_atom_site_type_symbol
_atom_site_fract_x
_atom_site_fract_y
_atom_site_fract_z
_atom_site_U_iso_or_equiv
_atom_site_adp_type
_atom_site_occupancy
_atom_site_refinement_flags_posn
Mo1 Mo 0.28562(3) 0.52375(3) 0.02903(3) 0.02137(11) Uani 1.000000 .
Mo2 Mo 0.32831(3) 0.70234(3) -0.07180(3) 0.02261(11) Uani 1.000000 .
Mo3 Mo 0.56051(3) 0.49016(3) 0.12298(2) 0.02088(11) Uani 1.000000 .
Mo4 Mo 0.61048(3) 0.66657(3) 0.03081(3) 0.02259(11) Uani 1.000000 .
Ni1 Ni 0.33189(5) 0.81826(4) 0.14329(4) 0.02560(15) Uani 1.000000 .
O13 O 0.6778(2) 0.5517(2) 0.08717(19) 0.0230(7) Uani 1.000000 .
O6 O 0.3047(2) 0.5815(2) 0.1282(2) 0.0299(8) Uani 1.000000 .
O1 O 0.3293(2) 0.7576(2) 0.0263(2) 0.0286(7) Uani 1.000000 .
O7 O 0.4557(2) 0.57734(19) 0.01877(18) 0.0193(6) Uani 1.000000 .
O8 O 0.4083(2) 0.43406(19) 0.08835(19) 0.0223(7) Uani 1.000000 .
O5 O 0.1639(2) 0.4630(2) 0.0125(2) 0.0347(8) Uani 1.000000 .
O9 O 0.6435(2) 0.3963(2) 0.16611(19) 0.0272(7) Uani 1.000000 .
O11 O 0.6107(3) 0.7158(2) 0.1293(2) 0.0353(8) Uani 1.000000 .
O3 O 0.2262(2) 0.6111(2) -0.06253(19) 0.0252(7) Uani 1.000000 .
O1W O 0.4432(3) 0.7199(2) 0.2248(2) 0.0376(8) Uani 1.000000 .
H1Wa H 0.5045(3) 0.7169(2) 0.2112(2) 0.0451(10) Uiso 1.000000 R
H1Wb H 0.4079(3) 0.6713(2) 0.2136(2) 0.0451(10) Uiso 1.000000 R
O4 O 0.4846(2) 0.7267(2) -0.0608(2) 0.0267(7) Uani 1.000000 .
O2 O 0.2450(3) 0.7659(2) -0.1592(2) 0.0383(9) Uani 1.000000 .
O10 O 0.5636(3) 0.5466(2) 0.2175(2) 0.0322(8) Uani 1.000000 .
N2 N 0.1903(3) 0.7591(3) 0.1611(3) 0.0290(9) Uani 1.000000 .
N4 N 0.4762(3) 0.8949(3) 0.1620(3) 0.0313(9) Uani 1.000000 .
O12 O 0.7258(3) 0.7091(2) 0.0093(2) 0.0380(8) Uani 1.000000 .
N3 N 0.2271(3) 0.9212(3) 0.0731(3) 0.0300(9) Uani 1.000000 .
N1 N 0.3303(3) 0.8874(3) 0.2597(3) 0.0304(9) Uani 1.000000 .
C17 C 0.5081(4) 0.9405(3) 0.2421(3) 0.0331(12) Uani 1.000000 .
C11 C 0.2157(4) 0.9842(3) 0.1281(4) 0.0357(12) Uani 1.000000 .
C5 C 0.1781(4) 0.7793(3) 0.2415(3) 0.0343(12) Uani 1.000000 .
C1 C 0.1029(4) 0.7169(3) 0.0966(3) 0.0345(12) Uani 1.000000 .
H1 H 0.1123(4) 0.7012(3) 0.0415(3) 0.0414(14) Uiso 1.000000 R
C16 C 0.5874(4) 1.0080(4) 0.2587(4) 0.0444(14) Uani 1.000000 .
H16 H 0.6073(4) 1.0394(4) 0.3135(4) 0.0533(17) Uiso 1.000000 R
C6 C 0.2822(4) 0.8240(4) 0.3101(3) 0.0394(13) Uani 1.000000 .
H6a H 0.3411(4) 0.7813(4) 0.3414(3) 0.0473(16) Uiso 1.000000 R
H6b H 0.2591(4) 0.8541(4) 0.3561(3) 0.0473(16) Uiso 1.000000 R
C2 C -0.0005(4) 0.6961(4) 0.1091(4) 0.0451(14) Uani 1.000000 .
H2 H -0.0589(4) 0.6656(4) 0.0643(4) 0.0542(17) Uiso 1.000000 R
C12 C 0.2558(4) 0.9650(4) 0.2304(4) 0.0414(13) Uani 1.000000 .
H12a H 0.1877(4) 0.9575(4) 0.2479(4) 0.0496(16) Uiso 1.000000 R
H12b H 0.2983(4) 1.0150(4) 0.2638(4) 0.0496(16) Uiso 1.000000 R
C4 C 0.0761(5) 0.7622(4) 0.2577(4) 0.0503(15) Uani 1.000000 .
H4 H 0.0689(5) 0.7776(4) 0.3136(4) 0.0604(19) Uiso 1.000000 R
C7 C 0.1834(4) 0.9339(4) -0.0187(4) 0.0424(14) Uani 1.000000 .
H7 H 0.1882(4) 0.8889(4) -0.0575(4) 0.0508(16) Uiso 1.000000 R
C13 C 0.5261(4) 0.9138(4) 0.0998(4) 0.0405(13) Uani 1.000000 .
H13 H 0.5057(4) 0.8815(4) 0.0455(4) 0.0486(16) Uiso 1.000000 R
C18 C 0.4536(4) 0.9104(4) 0.3103(3) 0.0377(13) Uani 1.000000 .
H18a H 0.4580(4) 0.9563(4) 0.3545(3) 0.0452(15) Uiso 1.000000 R
H18b H 0.4952(4) 0.8601(4) 0.3438(3) 0.0452(15) Uiso 1.000000 R
C3 C -0.0144(5) 0.7221(4) 0.1902(4) 0.0551(16) Uani 1.000000 .
H3 H -0.0846(5) 0.7124(4) 0.1991(4) 0.066(2) Uiso 1.000000 R
C14 C 0.6067(4) 0.9796(4) 0.1140(4) 0.0552(17) Uani 1.000000 .
H14 H 0.6411(4) 0.9913(4) 0.0703(4) 0.066(2) Uiso 1.000000 R
C8 C 0.1326(5) 1.0098(4) -0.0569(4) 0.0605(18) Uani 1.000000 .
H8 H 0.1031(5) 1.0162(4) -0.1207(4) 0.073(2) Uiso 1.000000 R
C9 C 0.1246(7) 1.0774(5) -0.0009(5) 0.085(2) Uani 1.000000 .
H9 H 0.0924(7) 1.1306(5) -0.0256(5) 0.102(3) Uiso 1.000000 R
C15 C 0.6359(4) 1.0282(4) 0.1948(5) 0.0588(18) Uani 1.000000 .
H15 H 0.6883(4) 1.0741(4) 0.2049(5) 0.071(2) Uiso 1.000000 R
C10 C 0.1665(6) 1.0632(4) 0.0942(4) 0.0654(19) Uani 1.000000 .
H10 H 0.1611(6) 1.1067(4) 0.1344(4) 0.078(2) Uiso 1.000000 R

loop_
_atom_site_aniso_label
_atom_site_aniso_U_11
_atom_site_aniso_U_22
_atom_site_aniso_U_33
_atom_site_aniso_U_12
_atom_site_aniso_U_13
_atom_site_aniso_U_23
Mo1 0.02095(19) 0.0209(2) 0.0252(2) 0.00061(17) 0.01184(16) -0.00019(18)
Mo2 0.0256(2) 0.0226(2) 0.0205(2) 0.00389(17) 0.00913(16) 0.00045(18)
Mo3 0.02212(19) 0.0244(2) 0.01587(19) 0.00110(17) 0.00632(15) -0.00038(17)
Mo4 0.0220(2) 0.0208(2) 0.0257(2) -0.00074(17) 0.00922(16) -0.00231(18)
Ni1 0.0261(3) 0.0262(3) 0.0274(3) -0.0032(3) 0.0130(3) -0.0072(3)
O13 0.0198(14) 0.0267(18) 0.0214(15) 0.0010(14) 0.0059(12) -0.0008(14)
O6 0.0374(18) 0.0286(19) 0.0300(17) -0.0003(15) 0.0195(14) 0.0006(16)
O1 0.0333(17) 0.0261(19) 0.0306(18) -0.0016(15) 0.0163(14) -0.0070(15)
O7 0.0203(14) 0.0208(17) 0.0160(14) 0.0016(13) 0.0057(11) -0.0005(13)
O8 0.0231(15) 0.0217(17) 0.0226(16) -0.0013(13) 0.0086(12) 0.0016(14)
O5 0.0274(16) 0.033(2) 0.046(2) -0.0033(15) 0.0159(15) -0.0006(17)
O9 0.0334(17) 0.0288(19) 0.0184(15) 0.0014(15) 0.0076(13) -0.0015(15)
O11 0.0378(18) 0.035(2) 0.0312(18) 0.0010(16) 0.0100(15) -0.0074(17)
O3 0.0209(15) 0.0274(18) 0.0253(16) 0.0023(14) 0.0056(12) 0.0012(15)
O1W 0.0364(18) 0.034(2) 0.042(2) -0.0006(17) 0.0132(16) -0.0005(18)
O4 0.0304(16) 0.0218(18) 0.0305(17) 0.0035(14) 0.0140(14) 0.0030(15)
O2 0.0407(19) 0.038(2) 0.0306(18) 0.0129(17) 0.0049(15) 0.0082(17)
O10 0.0383(18) 0.036(2) 0.0222(16) 0.0033(16) 0.0103(14) -0.0019(16)
N2 0.026(2) 0.029(2) 0.034(2) -0.0039(18) 0.0137(17) -0.0081(19)
N4 0.0234(19) 0.031(2) 0.039(2) -0.0020(18) 0.0106(18) -0.002(2)
O12 0.0299(17) 0.036(2) 0.051(2) -0.0036(16) 0.0179(16) -0.0040(18)
N3 0.031(2) 0.031(2) 0.031(2) 0.0002(19) 0.0144(18) -0.007(2)
N1 0.031(2) 0.032(2) 0.031(2) -0.0063(19) 0.0148(17) -0.010(2)
C17 0.022(2) 0.031(3) 0.040(3) -0.002(2) 0.003(2) -0.001(3)
C11 0.030(3) 0.031(3) 0.047(3) 0.005(2) 0.015(2) -0.004(3)
C5 0.041(3) 0.032(3) 0.037(3) -0.008(2) 0.021(2) -0.008(2)
C1 0.032(3) 0.032(3) 0.041(3) -0.004(2) 0.014(2) -0.014(3)
C16 0.032(3) 0.042(4) 0.045(3) -0.011(3) -0.004(2) 0.003(3)
C6 0.050(3) 0.043(3) 0.030(3) -0.011(3) 0.020(2) -0.011(3)
C2 0.035(3) 0.040(3) 0.061(4) -0.015(3) 0.018(3) -0.014(3)
C12 0.044(3) 0.037(3) 0.048(3) -0.003(3) 0.022(3) -0.017(3)
C4 0.054(3) 0.058(4) 0.054(4) -0.019(3) 0.036(3) -0.016(3)
C7 0.040(3) 0.052(4) 0.038(3) 0.006(3) 0.017(2) -0.001(3)
C13 0.032(3) 0.047(4) 0.046(3) 0.003(3) 0.018(2) 0.006(3)
C18 0.036(3) 0.040(3) 0.031(3) -0.015(3) 0.004(2) -0.010(3)
C3 0.044(3) 0.054(4) 0.081(5) -0.014(3) 0.039(3) -0.012(4)
C14 0.031(3) 0.072(5) 0.064(4) -0.007(3) 0.020(3) 0.025(4)
C8 0.072(4) 0.066(5) 0.045(4) 0.028(4) 0.022(3) 0.008(3)
C9 0.112(6) 0.062(5) 0.082(5) 0.041(5) 0.034(5) 0.020(5)
C15 0.031(3) 0.061(4) 0.067(4) -0.020(3) -0.005(3) 0.019(4)
C10 0.097(5) 0.045(4) 0.059(4) 0.025(4) 0.033(4) -0.005(3)

loop_
_atom_type_symbol
_atom_type_scat_dispersion_real
_atom_type_scat_dispersion_imag
_atom_type_scat_Cromer_Mann_a1
_atom_type_scat_Cromer_Mann_a2
_atom_type_scat_Cromer_Mann_a3
_atom_type_scat_Cromer_Mann_a4
_atom_type_scat_Cromer_Mann_b1
_atom_type_scat_Cromer_Mann_b2
_atom_type_scat_Cromer_Mann_b3
_atom_type_scat_Cromer_Mann_b4
_atom_type_scat_Cromer_Mann_c
_atom_type_scat_source
_atom_type_scat_dispersion_source
Ni 0.35663 1.12491 12.83760 7.29200 4.44380 2.38000 3.87850 0.25650 12.17630 66.34210 1.03410005569 'International Tables Volume C Table 6.1.1.4 (pp. 500-502)' 'Henke, Gullikson and Davis, At. Data and Nucl. Data Tables, 1993, 54, 2'
C 0.00347 0.00161 2.31000 1.02000 1.58860 0.86500 20.84390 10.20750 0.56870 51.65120 0.215599998832 'International Tables Volume C Table 6.1.1.4 (pp. 500-502)' 'Henke, Gullikson and Davis, At. Data and Nucl. Data Tables, 1993, 54, 2'
H 0.00000 0.00000 0.49300 0.32291 0.14019 0.04081 10.51090 26.12570 3.14236 57.79970 0.0030380000826 'International Tables Volume C Table 6.1.1.4 (pp. 500-502)' 'Henke, Gullikson and Davis, At. Data and Nucl. Data Tables, 1993, 54, 2'
Mo -1.68402 0.70339 3.70250 17.23560 12.88760 3.74290 0.27720 1.09580 11.00400 61.65840 4.38749980927 'International Tables Volume C Table 6.1.1.4 (pp. 500-502)' 'Henke, Gullikson and Davis, At. Data and Nucl. Data Tables, 1993, 54, 2'
O 0.01158 0.00611 3.04850 2.28680 1.54630 0.86700 13.27710 5.70110 0.32390 32.90890 0.250800013542 'International Tables Volume C Table 6.1.1.4 (pp. 500-502)' 'Henke, Gullikson and Davis, At. Data and Nucl. Data Tables, 1993, 54, 2'
N 0.00653 0.00323 12.21260 3.13220 2.01250 1.16630 0.00570 9.89330 28.99750 0.58260 -11.5290002823 'International Tables Volume C Table 6.1.1.4 (pp. 500-502)' 'Henke, Gullikson and Davis, At. Data and Nucl. Data Tables, 1993, 54, 2'

loop_
_geom_angle_atom_site_label_1
_geom_angle_atom_site_label_2
_geom_angle_atom_site_label_3
_geom_angle
_geom_angle_site_symmetry_1
_geom_angle_site_symmetry_3
Mo3 Mo1 Mo2 91.880(13) . .
Mo3 Mo1 Mo2 61.284(11) 3_665 .
Mo4 Mo1 Mo2 116.518(14) 3_665 .
Mo4 Mo1 Mo3 55.274(11) 3_665 3_665
Mo4 Mo1 Mo3 63.682(11) 3_665 .
O13 Mo1 Mo2 86.78(8) 3_665 .
O13 Mo1 Mo3 31.74(7) 3_665 3_665
O13 Mo1 Mo3 79.19(6) 3_665 .
O13 Mo1 Mo4 34.31(7) 3_665 3_665
O6 Mo1 Mo2 89.85(10) . .
O6 Mo1 Mo3 134.07(10) . 3_665
O6 Mo1 Mo3 83.43(10) . .
O6 Mo1 Mo4 137.06(10) . 3_665
O6 Mo1 O13 162.17(12) . 3_665
O7 Mo1 Mo2 50.89(7) . .
O7 Mo1 Mo3 41.84(7) . .
O7 Mo1 Mo3 42.26(7) . 3_665
O7 Mo1 Mo4 81.73(7) . 3_665
O7 Mo1 O13 72.45(10) . 3_665
O7 Mo1 O6 91.89(12) . .
O8 Mo1 Mo2 124.83(8) . .
O8 Mo1 Mo3 76.78(8) . 3_665
O8 Mo1 Mo3 35.28(8) . .
O8 Mo1 Mo4 41.57(8) . 3_665
O8 Mo1 O13 72.10(10) . 3_665
O8 Mo1 O6 95.79(13) . .
O8 Mo1 O7 74.05(10) . .
O5 Mo1 Mo2 131.55(11) . .
O5 Mo1 Mo3 121.09(11) . 3_665
O5 Mo1 Mo3 134.92(11) . .
O5 Mo1 Mo4 83.18(11) . 3_665
O5 Mo1 O13 90.38(13) . 3_665
O5 Mo1 O6 104.83(15) . .
O5 Mo1 O7 162.78(13) . .
O5 Mo1 O8 99.75(14) . .
O3 Mo1 Mo2 30.74(8) . .
O3 Mo1 Mo3 72.47(8) . 3_665
O3 Mo1 Mo3 121.22(8) . .
O3 Mo1 Mo4 118.75(9) . 3_665
O3 Mo1 O13 84.45(11) . 3_665
O3 Mo1 O6 101.37(14) . .
O3 Mo1 O7 79.38(10) . .
O3 Mo1 O8 148.71(12) . .
O3 Mo1 O5 100.85(14) . .
Mo3 Mo2 Mo1 62.340(11) 3_665 .
Mo4 Mo2 Mo1 86.961(13) . .
Mo4 Mo2 Mo3 62.517(11) . 3_665
O1 Mo2 Mo1 87.01(10) . .
O1 Mo2 Mo3 137.33(10) . 3_665
O1 Mo2 Mo4 88.61(9) . .
O7 Mo2 Mo1 44.12(6) . .
O7 Mo2 Mo3 43.18(6) . 3_665
O7 Mo2 Mo4 43.79(6) . .
O7 Mo2 O1 94.18(12) . .
O9 Mo2 Mo1 80.09(8) 3_665 .
O9 Mo2 Mo3 25.76(7) 3_665 3_665
O9 Mo2 Mo4 79.87(7) 3_665 .
O9 Mo2 O1 163.08(13) 3_665 .
O9 Mo2 O7 68.93(10) 3_665 .
O3 Mo2 Mo1 30.44(8) . .
O3 Mo2 Mo3 73.24(9) . 3_665
O3 Mo2 Mo4 116.27(8) . .
O3 Mo2 O1 95.62(13) . .
O3 Mo2 O7 72.50(10) . .
O3 Mo2 O9 78.74(12) . 3_665
O4 Mo2 Mo1 116.40(9) . .
O4 Mo2 Mo3 73.96(9) . 3_665
O4 Mo2 Mo4 30.41(9) . .
O4 Mo2 O1 97.28(13) . .
O4 Mo2 O7 72.31(11) . .
O4 Mo2 O9 78.99(12) . 3_665
O4 Mo2 O3 143.22(13) . .
O2 Mo2 Mo1 135.21(12) . .
O2 Mo2 Mo3 119.14(12) . 3_665
O2 Mo2 Mo4 135.82(11) . .
O2 Mo2 O1 103.50(15) . .
O2 Mo2 O7 162.32(13) . .
O2 Mo2 O9 93.38(14) . 3_665
O2 Mo2 O3 104.77(14) . .
O2 Mo2 O4 105.42(15) . .
Mo2 Mo3 Mo1 56.376(11) 3_665 3_665
Mo2 Mo3 Mo1 117.951(15) 3_665 .
Mo4 Mo3 Mo1 61.517(11) . 3_665
Mo4 Mo3 Mo1 89.795(13) . .
Mo4 Mo3 Mo2 117.853(14) . 3_665
O13 Mo3 Mo1 123.59(8) . .
O13 Mo3 Mo1 38.43(9) . 3_665
O13 Mo3 Mo2 87.80(9) . 3_665
O13 Mo3 Mo4 36.38(8) . .
O7 Mo3 Mo1 81.69(7) . 3_665
O7 Mo3 Mo1 45.65(7) . .
O7 Mo3 Mo1 85.25(6) 3_665 .
O7 Mo3 Mo1 40.69(6) 3_665 3_665
O7 Mo3 Mo2 122.87(7) . 3_665
O7 Mo3 Mo2 47.69(7) 3_665 3_665
O7 Mo3 Mo4 45.39(7) . .
O7 Mo3 Mo4 85.79(7) 3_665 .
O7 Mo3 O13 77.97(11) . .
O7 Mo3 O13 77.39(11) 3_665 .
O8 Mo3 Mo1 36.48(8) . .
O8 Mo3 Mo1 118.49(8) . 3_665
O8 Mo3 Mo2 88.55(9) . 3_665
O8 Mo3 Mo4 124.20(8) . .
O8 Mo3 O13 149.59(11) . .
O8 Mo3 O7 77.90(10) . 3_665
O8 Mo3 O7 78.81(11) . .
O9 Mo3 Mo1 132.90(10) . .
O9 Mo3 Mo1 80.10(9) . 3_665
O9 Mo3 Mo2 33.20(9) . 3_665
O9 Mo3 Mo4 133.22(10) . .
O9 Mo3 O13 96.85(13) . .
O9 Mo3 O7 156.07(12) . .
O9 Mo3 O7 80.88(11) . 3_665
O9 Mo3 O8 96.46(13) . .
O10 Mo3 Mo1 90.64(10) . .
O10 Mo3 Mo1 139.38(11) . 3_665
O10 Mo3 Mo2 138.19(11) . 3_665
O10 Mo3 Mo4 90.02(11) . .
O10 Mo3 O13 101.56(14) . .
O10 Mo3 O7 174.13(13) . 3_665
O10 Mo3 O7 98.94(13) . .
O10 Mo3 O8 101.20(13) . .
O10 Mo3 O9 104.99(14) . .
Mo2 Mo4 Mo1 115.802(14) . 3_665
Mo3 Mo4 Mo1 63.209(12) . 3_665
Mo3 Mo4 Mo2 91.337(13) . .
O13 Mo4 Mo1 40.32(8) . 3_665
O13 Mo4 Mo2 123.69(8) . .
O13 Mo4 Mo3 35.18(7) . .
O7 Mo4 Mo1 81.01(7) . 3_665
O7 Mo4 Mo2 50.54(7) . .
O7 Mo4 Mo3 41.66(7) . .
O7 Mo4 O13 73.33(10) . .
O8 Mo4 Mo1 34.50(7) 3_665 3_665
O8 Mo4 Mo2 86.23(6) 3_665 .
O8 Mo4 Mo3 79.14(7) 3_665 .
O8 Mo4 O13 71.08(10) 3_665 .
O8 Mo4 O7 72.08(9) 3_665 .
O11 Mo4 Mo1 137.24(11) . 3_665
O11 Mo4 Mo2 91.69(10) . .
O11 Mo4 Mo3 85.39(12) . .
O11 Mo4 O13 97.51(14) . .
O11 Mo4 O7 94.65(13) . .
O11 Mo4 O8 164.32(14) . 3_665
O4 Mo4 Mo1 119.10(9) . 3_665
O4 Mo4 Mo2 29.96(9) . .
O4 Mo4 Mo3 120.13(9) . .
O4 Mo4 O13 147.18(12) . .
O4 Mo4 O7 78.48(11) . .
O4 Mo4 O8 84.60(11) . 3_665
O4 Mo4 O11 101.24(14) . .
O12 Mo4 Mo1 82.08(12) . 3_665
O12 Mo4 Mo2 130.27(12) . .
O12 Mo4 Mo3 135.51(12) . .
O12 Mo4 O13 100.36(14) . .
O12 Mo4 O7 159.76(14) . .
O12 Mo4 O8 87.68(13) . 3_665
O12 Mo4 O11 105.33(16) . .
O12 Mo4 O4 100.32(15) . .
O1W Ni1 O1 90.47(12) . .
N2 Ni1 O1 99.52(13) . .
N2 Ni1 O1W 90.13(14) . .
N4 Ni1 O1 97.63(14) . .
N4 Ni1 O1W 88.99(14) . .
N4 Ni1 N2 162.83(16) . .
N3 Ni1 O1 93.99(14) . .
N3 Ni1 O1W 175.29(14) . .
N3 Ni1 N2 90.61(15) . .
N3 Ni1 N4 88.93(15) . .
N1 Ni1 O1 176.68(14) . .
N1 Ni1 O1W 92.77(14) . .
N1 Ni1 N2 81.23(15) . .
N1 Ni1 N4 81.69(15) . .
N1 Ni1 N3 82.75(15) . .
Mo3 O13 Mo1 109.84(13) . 3_665
Mo4 O13 Mo1 105.37(12) . 3_665
Mo4 O13 Mo3 108.44(12) . .
Ni1 O1 Mo2 178.02(19) . .
Mo2 O7 Mo1 84.99(8) . .
Mo3 O7 Mo1 92.50(10) . .
Mo3 O7 Mo1 97.05(10) 3_665 .
Mo3 O7 Mo2 166.03(13) . .
Mo3 O7 Mo2 89.14(8) 3_665 .
Mo4 O7 Mo1 162.31(14) . .
Mo4 O7 Mo2 85.67(9) . .
Mo4 O7 Mo3 97.79(10) . 3_665
Mo4 O7 Mo3 92.95(9) . .
Mo3 O8 Mo1 108.24(14) . .
Mo4 O8 Mo1 103.93(11) 3_665 .
Mo4 O8 Mo3 109.11(12) 3_665 .
Mo3 O9 Mo2 121.04(14) . 3_665
Mo2 O3 Mo1 118.82(14) . .
Mo4 O4 Mo2 119.63(16) . .
C5 N2 Ni1 113.2(3) . .
C1 N2 Ni1 127.0(3) . .
C1 N2 C5 118.7(4) . .
C17 N4 Ni1 112.5(3) . .
C13 N4 Ni1 127.5(3) . .
C13 N4 C17 119.1(4) . .
C11 N3 Ni1 113.8(3) . .
C7 N3 Ni1 127.2(4) . .
C7 N3 C11 118.6(5) . .
C6 N1 Ni1 104.0(3) . .
C12 N1 Ni1 109.7(3) . .
C12 N1 C6 111.9(4) . .
C18 N1 Ni1 105.0(3) . .
C18 N1 C6 113.4(4) . .
C18 N1 C12 112.1(4) . .
C16 C17 N4 121.1(5) . .
C18 C17 N4 115.1(4) . .
C18 C17 C16 123.8(5) . .
C12 C11 N3 117.3(5) . .
C10 C11 N3 122.0(5) . .
C10 C11 C12 120.6(5) . .
C6 C5 N2 114.6(4) . .
C4 C5 N2 121.7(4) . .
C4 C5 C6 123.7(5) . .
C2 C1 N2 122.5(5) . .
C15 C16 C17 119.7(5) . .
C5 C6 N1 108.8(4) . .
C3 C2 C1 118.0(5) . .
C11 C12 N1 114.8(4) . .
C3 C4 C5 119.3(5) . .
C8 C7 N3 122.4(6) . .
C14 C13 N4 121.8(5) . .
C17 C18 N1 109.0(4) . .
C4 C3 C2 119.7(5) . .
C15 C14 C13 118.8(5) . .
C9 C8 C7 119.9(6) . .
C10 C9 C8 117.6(6) . .
C14 C15 C16 119.4(5) . .
C9 C10 C11 119.4(6) . .

loop_
_geom_bond_atom_site_label_1
_geom_bond_atom_site_label_2
_geom_bond_distance
_geom_bond_site_symmetry_2
Mo1 Mo2 3.2874(6) .
Mo1 Mo3 3.4967(5) 3_665
Mo1 Mo3 3.2093(5) .
Mo1 Mo4 3.4431(5) 3_665
Mo1 O13 2.310(3) 3_665
Mo1 O6 1.715(3) .
Mo1 O7 2.297(3) .
Mo1 O8 2.009(3) .
Mo1 O5 1.702(3) .
Mo1 O3 1.901(3) .
Mo2 Mo3 3.4623(6) 3_665
Mo2 Mo4 3.3071(5) .
Mo2 O1 1.735(3) .
Mo2 O7 2.561(3) .
Mo2 O9 2.213(3) 3_665
Mo2 O3 1.918(3) .
Mo2 O4 1.900(3) .
Mo2 O2 1.690(3) .
Mo3 Mo4 3.2195(6) .
Mo3 O13 1.955(3) .
Mo3 O7 2.143(3) .
Mo3 O7 2.369(3) 3_665
Mo3 O8 1.952(3) .
Mo3 O9 1.756(3) .
Mo3 O10 1.688(3) .
Mo4 O13 2.013(3) .
Mo4 O7 2.295(3) .
Mo4 O8 2.354(3) 3_665
Mo4 O11 1.700(3) .
Mo4 O4 1.926(3) .
Mo4 O12 1.693(3) .
Ni1 O1 2.025(3) .
Ni1 O1W 2.128(3) .
Ni1 N2 2.061(4) .
Ni1 N4 2.059(4) .
Ni1 N3 2.087(4) .
Ni1 N1 2.096(4) .
N2 C5 1.341(6) .
N2 C1 1.347(6) .
N4 C17 1.356(6) .
N4 C13 1.339(6) .
N3 C11 1.328(6) .
N3 C7 1.344(6) .
N1 C6 1.491(6) .
N1 C12 1.474(6) .
N1 C18 1.481(5) .
C17 C16 1.383(7) .
C17 C18 1.505(7) .
C11 C12 1.513(7) .
C11 C10 1.375(8) .
C5 C6 1.508(6) .
C5 C4 1.382(6) .
C1 C2 1.385(6) .
C16 C15 1.356(8) .
C2 C3 1.382(8) .
C4 C3 1.374(7) .
C7 C8 1.357(8) .
C13 C14 1.377(7) .
C14 C15 1.390(8) .
C8 C9 1.377(9) .
C9 C10 1.395(9) .
